data_1503331
loop_
_publ_author_name
'Aikawa, Kohsuke'
'Hioki, Y\=uta'
'Mikami, Koichi'

_publ_section_title
;
 Highly enantioselective alkynylation of trifluoropyruvate with
 alkynylsilanes catalyzed by the BINAP-Pd complex: access to
 \a-trifluoromethyl-substituted tertiary alcohols.
;
_journal_issue 24
_journal_name_full 'Organic letters'
_journal_page_first 5716
_journal_page_last 5719
_journal_paper_doi 10.1021/ol102541s
_journal_volume 12
_journal_year 2010
_chemical_formula_sum 'C24 H22 Cl2 F3 N O3'
_chemical_formula_weight 500.33
_chemical_name_systematic
; 
 ? 
;
_space_group_IT_number 4
_symmetry_cell_setting monoclinic
_symmetry_space_group_name_Hall 'P 2yb'
_symmetry_space_group_name_H-M 'P 1 21 1'
_atom_sites_solution_hydrogens geom
_atom_sites_solution_primary direct
_atom_sites_solution_secondary difmap
_audit_creation_method SHELXL-97
_cell_angle_alpha 90.00
_cell_angle_beta 112.318(6)
_cell_angle_gamma 90.00
_cell_formula_units_Z 2
_cell_length_a 12.899(6)
_cell_length_b 6.511(3)
_cell_length_c 15.349(8)
_cell_measurement_reflns_used 1851
_cell_measurement_temperature 93
_cell_measurement_theta_max 25.66
_cell_measurement_theta_min 2.61
_cell_volume 1192.5(10)
_computing_cell_refinement 'APEX2 (Bruker AXS, 2006)'
_computing_data_collection 'APEX2 (Bruker AXS, 2006)'
_computing_data_reduction 'SAINT (Bruker AXS, 2004)'
_computing_molecular_graphics 'XSHEL (Bruker AXS,2002)'
_computing_publication_material 'XCIF (Bruker AXS, 2001)'
_computing_structure_refinement 'SHELXL-97 (Sheldrick, 1997)'
_computing_structure_solution 'SHELXS-97 (Sheldrick, 1997)'
_diffrn_ambient_temperature 93
_diffrn_detector_area_resol_mean 8.333
_diffrn_measured_fraction_theta_full 0.985
_diffrn_measured_fraction_theta_max 0.985
_diffrn_measurement_device_type 'Bruker APEXII CCD area detector'
_diffrn_measurement_method 'phi and omega scans'
_diffrn_radiation_monochromator 'Bruker Helios multilayer confocal mirror'
_diffrn_radiation_source 'Bruker TXS fine-focus rotating anode'
_diffrn_radiation_type MoK\a
_diffrn_radiation_wavelength 0.71073
_diffrn_reflns_av_R_equivalents 0.0456
_diffrn_reflns_av_sigmaI/netI 0.0870
_diffrn_reflns_limit_h_max 16
_diffrn_reflns_limit_h_min -16
_diffrn_reflns_limit_k_max 7
_diffrn_reflns_limit_k_min -8
_diffrn_reflns_limit_l_max 15
_diffrn_reflns_limit_l_min -19
_diffrn_reflns_number 6622
_diffrn_reflns_theta_full 27.48
_diffrn_reflns_theta_max 27.48
_diffrn_reflns_theta_min 1.43
_exptl_absorpt_coefficient_mu 0.322
_exptl_absorpt_correction_T_max 0.9936
_exptl_absorpt_correction_T_min 0.8958
_exptl_absorpt_correction_type empirical
_exptl_absorpt_process_details
;
SADABS Sheldrick 1996
;
_exptl_crystal_colour colorless
_exptl_crystal_density_diffrn 1.393
_exptl_crystal_density_method 'not measured'
_exptl_crystal_description needle
_exptl_crystal_F_000 516
_exptl_crystal_size_max 0.35
_exptl_crystal_size_mid 0.04
_exptl_crystal_size_min 0.02
_refine_diff_density_max 0.468
_refine_diff_density_min -1.098
_refine_diff_density_rms 0.138
_refine_ls_abs_structure_details 'Flack H D (1983), Acta Cryst. A39, 876-881'
_refine_ls_abs_structure_Flack 0.1(2)
_refine_ls_extinction_method none
_refine_ls_goodness_of_fit_ref 1.122
_refine_ls_hydrogen_treatment constr
_refine_ls_matrix_type full
_refine_ls_number_parameters 309
_refine_ls_number_reflns 4640
_refine_ls_number_restraints 3
_refine_ls_restrained_S_all 1.121
_refine_ls_R_factor_all 0.1251
_refine_ls_R_factor_gt 0.0962
_refine_ls_shift/su_max 0.010
_refine_ls_shift/su_mean 0.000
_refine_ls_structure_factor_coef Fsqd
_refine_ls_weighting_details 'calc w=1/[\s^2^(Fo^2^)+(0.1602P)^2^+4.2746P] where P=(Fo^2^+2Fc^2^)/3'
_refine_ls_weighting_scheme calc
_refine_ls_wR_factor_gt 0.2845
_refine_ls_wR_factor_ref 0.3041
_reflns_number_gt 3459
_reflns_number_total 4640
_reflns_threshold_expression >2sigma(I)
_cod_data_source_file ol102541s_si_002.cif
_cod_data_source_block 090126_1320_0
_cod_depositor_comments
;
The following automatic conversions were performed:

'_symmetry_cell_setting' value 'Monoclinic' changed to 'monoclinic'
according to /home/saulius/struct/CIF-dictionaries/cif_core.dic
dictionary named 'cif_core.dic' version 2.4.2 from 2011-04-26.

Automatic conversion script
Id: cif_fix_values 1715 2011-07-08 13:25:40Z adriana 
;
_cod_original_cell_volume 1192.4(10)
_cod_original_sg_symbol_H-M 'P2(1)   '
_cod_database_code 1503331

loop_
_symmetry_equiv_pos_as_xyz
'x, y, z'
'-x, y+1/2, -z'

loop_
_atom_site_label
_atom_site_type_symbol
_atom_site_fract_x
_atom_site_fract_y
_atom_site_fract_z
_atom_site_U_iso_or_equiv
_atom_site_adp_type
_atom_site_occupancy
_atom_site_symmetry_multiplicity
_atom_site_calc_flag
_atom_site_refinement_flags
C1 C 0.1885(7) 1.2667(12) 0.9317(5) 0.0231(16) Uani 1 1 d .
H1A H 0.2557 1.2848 0.9172 0.035 Uiso 1 1 calc R
H1B H 0.2080 1.2855 0.9994 0.035 Uiso 1 1 calc R
H1C H 0.1320 1.3684 0.8968 0.035 Uiso 1 1 calc R
C2 C 0.1419(6) 1.0523(11) 0.9033(5) 0.0151(14) Uani 1 1 d .
H2A H 0.1189 1.0397 0.8335 0.018 Uiso 1 1 calc R
C3 C 0.2293(6) 0.8883(10) 0.9494(4) 0.0150(14) Uani 1 1 d .
C4 C 0.2497(6) 0.8196(13) 1.0405(5) 0.0197(15) Uani 1 1 d .
H4A H 0.2041 0.8684 1.0723 0.024 Uiso 1 1 calc R
C5 C 0.3361(6) 0.6799(12) 1.0862(5) 0.0190(15) Uani 1 1 d .
H5A H 0.3489 0.6376 1.1487 0.023 Uiso 1 1 calc R
C6 C 0.4033(6) 0.6025(11) 1.0414(5) 0.0200(15) Uani 1 1 d .
H6A H 0.4613 0.5073 1.0726 0.024 Uiso 1 1 calc R
C7 C 0.3838(6) 0.6678(11) 0.9483(5) 0.0165(14) Uani 1 1 d .
C8 C 0.2988(6) 0.8152(11) 0.9030(4) 0.0149(13) Uani 1 1 d .
C9 C 0.2872(6) 0.8822(12) 0.8110(5) 0.0217(17) Uani 1 1 d .
H9A H 0.2323 0.9828 0.7796 0.026 Uiso 1 1 calc R
C10 C 0.3536(7) 0.8040(14) 0.7675(5) 0.0257(17) Uani 1 1 d .
H10A H 0.3450 0.8520 0.7067 0.031 Uiso 1 1 calc R
C11 C 0.4349(7) 0.6522(15) 0.8124(5) 0.0267(17) Uani 1 1 d .
H11A H 0.4779 0.5941 0.7803 0.032 Uiso 1 1 calc R
C12 C 0.4517(6) 0.5889(12) 0.9014(6) 0.0222(16) Uani 1 1 d .
H12A H 0.5090 0.4918 0.9322 0.027 Uiso 1 1 calc R
C13 C 0.8990(6) 0.5237(11) 0.8157(4) 0.0125(13) Uani 1 1 d .
C14 C 0.8301(6) 0.6404(12) 0.7209(4) 0.0166(14) Uani 1 1 d .
C15 C 0.7418(6) 0.7683(13) 0.7375(5) 0.0238(17) Uani 1 1 d .
C16 C 0.9023(6) 0.7727(11) 0.6914(4) 0.0175(14) Uani 1 1 d .
C17 C 0.9559(6) 0.8832(11) 0.6627(4) 0.0177(15) Uani 1 1 d .
C18 C 1.0250(6) 1.0186(13) 0.6337(5) 0.0182(15) Uani 1 1 d .
C19 C 1.0813(6) 0.9468(12) 0.5761(4) 0.0180(15) Uani 1 1 d .
H19A H 1.0698 0.8100 0.5529 0.022 Uiso 1 1 calc R
C20 C 1.1516(7) 1.0731(14) 0.5542(5) 0.0271(18) Uani 1 1 d .
H20A H 1.1874 1.0251 0.5142 0.032 Uiso 1 1 calc R
C21 C 1.1719(7) 1.2753(13) 0.5902(6) 0.0258(17) Uani 1 1 d .
H21A H 1.2234 1.3611 0.5766 0.031 Uiso 1 1 calc R
C22 C 1.1168(7) 1.3467(13) 0.6449(5) 0.0251(17) Uani 1 1 d .
H22A H 1.1292 1.4835 0.6681 0.030 Uiso 1 1 calc R
C23 C 1.0431(7) 1.2210(12) 0.6666(5) 0.0227(17) Uani 1 1 d .
H23A H 1.0047 1.2726 0.7041 0.027 Uiso 1 1 calc R
C24 C 0.4799(10) 0.449(2) 0.5600(8) 0.053(3) Uani 1 1 d .
H24A H 0.4690 0.3968 0.4965 0.064 Uiso 1 1 calc R
H24B H 0.5557 0.5100 0.5873 0.064 Uiso 1 1 calc R
Cl1 Cl 0.3798(3) 0.6427(5) 0.5485(2) 0.0568(8) Uani 1 1 d .
Cl2 Cl 0.4735(3) 0.2440(5) 0.6293(3) 0.0690(10) Uani 1 1 d .
F1 F 0.7859(4) 0.9280(7) 0.7968(4) 0.0308(11) Uani 1 1 d .
F2 F 0.6817(4) 0.6583(9) 0.7773(3) 0.0322(11) Uani 1 1 d .
F3 F 0.6686(4) 0.8492(9) 0.6576(4) 0.0379(13) Uani 1 1 d .
H11N H 0.064(5) 1.071(11) 0.9857(19) 0.004(11) Uiso 1 1 d D
H12N H -0.010(5) 1.128(8) 0.898(4) 0.004(11) Uiso 1 1 d D
H11O H 0.995(7) 0.600(14) 0.950(6) 0.02(2) Uiso 1 1 d .
N1 N 0.0383(5) 1.0254(9) 0.9259(4) 0.0133(11) Uani 1 1 d D
O1 O 0.9480(4) 0.6277(9) 0.8879(3) 0.0188(11) Uani 1 1 d .
O2 O 0.8962(5) 0.3333(8) 0.8085(3) 0.0203(11) Uani 1 1 d .
O3 O 0.7719(5) 0.4940(9) 0.6518(3) 0.0256(13) Uani 1 1 d .
H3A H 0.7349 0.5543 0.6010 0.038 Uiso 1 1 calc R

loop_
_atom_site_aniso_label
_atom_site_aniso_U_11
_atom_site_aniso_U_22
_atom_site_aniso_U_33
_atom_site_aniso_U_23
_atom_site_aniso_U_13
_atom_site_aniso_U_12
C1 0.027(4) 0.014(4) 0.029(4) 0.001(3) 0.011(3) -0.004(3)
C2 0.026(3) 0.007(3) 0.020(3) -0.004(3) 0.018(3) 0.002(3)
C3 0.024(3) 0.008(3) 0.011(3) -0.004(2) 0.005(3) 0.002(3)
C4 0.023(3) 0.024(4) 0.016(3) 0.004(3) 0.012(3) -0.001(3)
C5 0.024(4) 0.014(4) 0.019(3) 0.003(3) 0.008(3) 0.002(3)
C6 0.027(4) 0.013(4) 0.019(3) 0.007(3) 0.008(3) -0.001(3)
C7 0.022(3) 0.010(3) 0.022(3) 0.001(3) 0.013(3) 0.001(3)
C8 0.021(3) 0.011(3) 0.014(3) 0.005(2) 0.009(2) 0.000(3)
C9 0.027(4) 0.027(5) 0.014(3) 0.003(3) 0.010(3) 0.008(3)
C10 0.031(4) 0.029(5) 0.020(3) -0.003(3) 0.014(3) -0.002(4)
C11 0.028(4) 0.034(5) 0.020(3) -0.003(3) 0.012(3) 0.006(4)
C12 0.026(4) 0.011(4) 0.033(4) -0.007(3) 0.016(3) 0.000(3)
C13 0.021(3) 0.009(3) 0.014(3) 0.000(2) 0.014(3) 0.000(3)
C14 0.026(3) 0.011(3) 0.012(3) 0.001(3) 0.007(3) -0.002(3)
C15 0.023(4) 0.025(4) 0.027(4) 0.012(3) 0.013(3) 0.002(3)
C16 0.032(4) 0.013(4) 0.009(3) 0.000(2) 0.010(3) 0.002(3)
C17 0.033(4) 0.013(4) 0.008(3) 0.000(2) 0.009(3) 0.007(3)
C18 0.023(3) 0.022(4) 0.015(3) 0.001(3) 0.013(3) 0.002(3)
C19 0.031(4) 0.018(4) 0.008(3) 0.001(3) 0.011(3) 0.002(3)
C20 0.033(4) 0.035(5) 0.022(4) 0.005(3) 0.020(3) 0.007(4)
C21 0.032(4) 0.018(4) 0.029(4) 0.005(3) 0.015(3) -0.004(3)
C22 0.037(4) 0.015(4) 0.024(4) 0.007(3) 0.011(3) 0.002(3)
C23 0.039(4) 0.015(4) 0.016(3) 0.003(3) 0.012(3) 0.004(3)
C24 0.048(6) 0.071(8) 0.055(6) 0.001(6) 0.036(5) 0.003(6)
Cl1 0.0681(18) 0.0450(16) 0.0816(19) 0.0024(15) 0.0558(16) 0.0034(15)
Cl2 0.081(2) 0.054(2) 0.094(2) 0.0168(17) 0.058(2) 0.0135(17)
F1 0.041(3) 0.017(2) 0.045(3) -0.004(2) 0.028(2) 0.002(2)
F2 0.029(2) 0.034(3) 0.042(3) 0.013(2) 0.024(2) 0.002(2)
F3 0.036(3) 0.034(3) 0.041(3) 0.020(2) 0.011(2) 0.014(2)
N1 0.024(3) 0.007(3) 0.013(3) 0.002(2) 0.012(2) 0.004(2)
O1 0.026(3) 0.021(3) 0.012(2) 0.004(2) 0.010(2) 0.001(2)
O2 0.038(3) 0.006(2) 0.022(2) 0.0018(19) 0.018(2) -0.001(2)
O3 0.041(3) 0.026(3) 0.007(2) -0.001(2) 0.005(2) -0.008(2)

loop_
_atom_type_symbol
_atom_type_description
_atom_type_scat_dispersion_real
_atom_type_scat_dispersion_imag
_atom_type_scat_source
C C 0.0033 0.0016 'International Tables Vol C Tables 4.2.6.8 and 6.1.1.4'
H H 0.0000 0.0000 'International Tables Vol C Tables 4.2.6.8 and 6.1.1.4'
N N 0.0061 0.0033 'International Tables Vol C Tables 4.2.6.8 and 6.1.1.4'
O O 0.0106 0.0060 'International Tables Vol C Tables 4.2.6.8 and 6.1.1.4'
F F 0.0171 0.0103 'International Tables Vol C Tables 4.2.6.8 and 6.1.1.4'
Cl Cl 0.1484 0.1585 'International Tables Vol C Tables 4.2.6.8 and 6.1.1.4'

loop_
_geom_angle_atom_site_label_1
_geom_angle_atom_site_label_2
_geom_angle_atom_site_label_3
_geom_angle
C2 C1 H1A 109.5
C2 C1 H1B 109.5
H1A C1 H1B 109.5
C2 C1 H1C 109.5
H1A C1 H1C 109.5
H1B C1 H1C 109.5
N1 C2 C3 112.1(6)
N1 C2 C1 109.2(6)
C3 C2 C1 111.7(6)
N1 C2 H2A 107.9
C3 C2 H2A 107.9
C1 C2 H2A 107.9
C4 C3 C8 118.7(6)
C4 C3 C2 121.1(6)
C8 C3 C2 120.0(6)
C3 C4 C5 121.3(7)
C3 C4 H4A 119.3
C5 C4 H4A 119.3
C6 C5 C4 121.0(6)
C6 C5 H5A 119.5
C4 C5 H5A 119.5
C5 C6 C7 119.0(7)
C5 C6 H6A 120.5
C7 C6 H6A 120.5
C6 C7 C8 120.1(6)
C6 C7 C12 119.6(7)
C8 C7 C12 120.3(6)
C3 C8 C7 119.8(6)
C3 C8 C9 122.8(6)
C7 C8 C9 117.4(6)
C10 C9 C8 121.2(7)
C10 C9 H9A 119.4
C8 C9 H9A 119.4
C9 C10 C11 120.5(7)
C9 C10 H10A 119.8
C11 C10 H10A 119.8
C12 C11 C10 120.4(7)
C12 C11 H11A 119.8
C10 C11 H11A 119.8
C11 C12 C7 120.1(7)
C11 C12 H12A 119.9
C7 C12 H12A 119.9
O2 C13 O1 127.5(6)
O2 C13 C14 114.2(6)
O1 C13 C14 118.4(6)
O3 C14 C16 112.7(5)
O3 C14 C15 106.2(6)
C16 C14 C15 109.8(6)
O3 C14 C13 108.7(6)
C16 C14 C13 111.5(6)
C15 C14 C13 107.7(5)
F3 C15 F2 107.1(6)
F3 C15 F1 106.4(7)
F2 C15 F1 105.6(6)
F3 C15 C14 112.1(6)
F2 C15 C14 112.4(6)
F1 C15 C14 112.7(6)
C17 C16 C14 176.2(8)
C16 C17 C18 176.6(7)
C23 C18 C19 118.7(7)
C23 C18 C17 120.2(6)
C19 C18 C17 120.9(7)
C20 C19 C18 120.2(7)
C20 C19 H19A 119.9
C18 C19 H19A 119.9
C19 C20 C21 120.6(7)
C19 C20 H20A 119.7
C21 C20 H20A 119.7
C22 C21 C20 119.6(8)
C22 C21 H21A 120.2
C20 C21 H21A 120.2
C21 C22 C23 120.6(8)
C21 C22 H22A 119.7
C23 C22 H22A 119.7
C22 C23 C18 120.3(7)
C22 C23 H23A 119.9
C18 C23 H23A 119.9
Cl2 C24 Cl1 114.1(6)
Cl2 C24 H24A 108.7
Cl1 C24 H24A 108.7
Cl2 C24 H24B 108.7
Cl1 C24 H24B 108.7
H24A C24 H24B 107.6
C2 N1 H11N 101(5)
C2 N1 H12N 108(5)
H11N N1 H12N 99(6)
C13 O1 H11O 136(6)
C14 O3 H3A 109.5

loop_
_geom_bond_atom_site_label_1
_geom_bond_atom_site_label_2
_geom_bond_distance
C1 C2 1.517(10)
C1 H1A 0.9800
C1 H1B 0.9800
C1 H1C 0.9800
C2 N1 1.514(9)
C2 C3 1.519(10)
C2 H2A 1.0000
C3 C4 1.395(9)
C3 C8 1.421(10)
C4 C5 1.403(11)
C4 H4A 0.9500
C5 C6 1.389(11)
C5 H5A 0.9500
C6 C7 1.420(9)
C6 H6A 0.9500
C7 C8 1.423(10)
C7 C12 1.424(10)
C8 C9 1.430(9)
C9 C10 1.370(11)
C9 H9A 0.9500
C10 C11 1.415(12)
C10 H10A 0.9500
C11 C12 1.363(11)
C11 H11A 0.9500
C12 H12A 0.9500
C13 O2 1.244(9)
C13 O1 1.246(9)
C13 C14 1.582(9)
C14 O3 1.412(9)
C14 C16 1.461(10)
C14 C15 1.509(11)
C15 F3 1.340(9)
C15 F2 1.358(9)
C15 F1 1.356(10)
C16 C17 1.191(10)
C17 C18 1.440(11)
C18 C23 1.398(11)
C18 C19 1.420(9)
C19 C20 1.357(11)
C19 H19A 0.9500
C20 C21 1.413(12)
C20 H20A 0.9500
C21 C22 1.371(12)
C21 H21A 0.9500
C22 C23 1.389(12)
C22 H22A 0.9500
C23 H23A 0.9500
C24 Cl2 1.727(13)
C24 Cl1 1.766(13)
C24 H24A 0.9900
C24 H24B 0.9900
N1 H11N 0.900(10)
N1 H12N 0.899(10)
O1 H11O 0.94(9)
O3 H3A 0.8400
